data_4336547
loop_
_publ_author_name
'Wei Su'
'Quanquan Qian'
'Peiyuan Li'
'Xiaolin Lei'
'Qi Xiao'
'Shan Huang'
'Chusheng Huang'
'Jianguo Cui'

_publ_contact_author_address
; 
College of Chemistry and Life Science, 
Guangxi Teachers Education University, 
Nanning, China
;
_publ_contact_author_email suwmail@163.com
_publ_contact_author_name 'Wei Su'
_publ_section_title
;
 Synthesis, Characterization, and Anticancer Activity of a Series of
 Ketone-N4-Substituted Thiosemicarbazones and Their Ruthenium(II) Arene
 Complexes
;
_journal_name_full 'Inorganic Chemistry'
_journal_page_first 12440
_journal_page_last 12449
_journal_paper_doi 10.1021/ic401362s
_journal_volume 52
_journal_year 2013
_chemical_formula_moiety 'C30 H30 Cl N3 Ru S'
_chemical_formula_sum 'C30 H0.25 Cl N3 Ru S'
_chemical_formula_weight 571.16
_chemical_name_systematic
;
 ? 
;
_space_group_crystal_system monoclinic
_space_group_IT_number 14
_space_group_name_Hall '-P 2yn'
_space_group_name_H-M_alt 'P 1 21/n 1'
_symmetry_space_group_name_Hall '-P 2yn'
_symmetry_space_group_name_H-M 'P 1 21/n 1'
_atom_sites_solution_hydrogens geom
_atom_sites_solution_primary direct
_atom_sites_solution_secondary difmap
_audit_creation_date 2012-05-29
_audit_creation_method
;
  Olex2 1.1
  (compiled 2011.02.15 svn.r1672, GUI svn.r3494)
;
_cell_angle_alpha 90.00
_cell_angle_beta 96.078(3)
_cell_angle_gamma 90.00
_cell_formula_units_Z 4
_cell_length_a 10.4360(4)
_cell_length_b 18.1288(6)
_cell_length_c 14.6373(5)
_cell_measurement_reflns_used 6873
_cell_measurement_temperature 293(2)
_cell_measurement_theta_max 32.0412
_cell_measurement_theta_min 3.2001
_cell_volume 2753.70(17)
_computing_cell_refinement
;
CrysAlisPro, Agilent Technologies,
Version 1.171.35.21 (release 20-01-2012 CrysAlis171 .NET)
(compiled Jan 23 2012,18:06:46)
;
_computing_data_collection
;
CrysAlisPro, Agilent Technologies,
Version 1.171.35.21 (release 20-01-2012 CrysAlis171 .NET)
(compiled Jan 23 2012,18:06:46)
;
_computing_data_reduction
;
CrysAlisPro, Agilent Technologies,
Version 1.171.35.21 (release 20-01-2012 CrysAlis171 .NET)
(compiled Jan 23 2012,18:06:46)
;
_computing_molecular_graphics
;
O. V. Dolomanov, L. J. Bourhis, R. J. Gildea, J. A. K. Howard and H. Puschmann,
OLEX2: a complete structure solution, refinement and analysis program.
J. Appl. Cryst. (2009). 42, 339-341.
;
_computing_publication_material
;
O. V. Dolomanov, L. J. Bourhis, R. J. Gildea, J. A. K. Howard and H. Puschmann,
OLEX2: a complete structure solution, refinement and analysis program.
J. Appl. Cryst. (2009). 42, 339-341.
;
_computing_structure_refinement 'SHELXL-97 (Sheldrick, 1997)'
_computing_structure_solution 'A short history of SHELX (Sheldrick, 2007)/Bruker'
_diffrn_ambient_temperature 293(2)
_diffrn_detector_area_resol_mean 5.1909
_diffrn_measured_fraction_theta_full 0.998
_diffrn_measured_fraction_theta_max 0.998
_diffrn_measurement_details
;
  1 omega  -46.00   -2.00   1.0000   10.0000
omega____ theta____ kappa____ phi______ frames
    -       17.9291  -57.0000  -30.0000 44

  2 omega  -19.00   56.00   1.0000   10.0000
omega____ theta____ kappa____ phi______ frames
    -       17.9291  -99.0000  120.0000 75

  3 omega    5.00   40.00   1.0000   10.0000
omega____ theta____ kappa____ phi______ frames
    -       17.9291  -57.0000  -30.0000 35

  4 omega  -17.00   25.00   1.0000   10.0000
omega____ theta____ kappa____ phi______ frames
    -       17.9291  -99.0000 -120.0000 42

  5 omega -107.00  -60.00   1.0000   10.0000
omega____ theta____ kappa____ phi______ frames
    -      -18.2416 -178.0000  150.0000 47

  6 omega -101.00  -64.00   1.0000   10.0000
omega____ theta____ kappa____ phi______ frames
    -      -18.2416 -178.0000  -90.0000 37
;
_diffrn_measurement_device_type 'SuperNova, Dual, Cu at zero, Atlas'
_diffrn_measurement_method '\w scans'
_diffrn_orient_matrix_UB_11 -0.0146108000
_diffrn_orient_matrix_UB_12 -0.0061989000
_diffrn_orient_matrix_UB_13 0.0456075000
_diffrn_orient_matrix_UB_21 -0.0256730000
_diffrn_orient_matrix_UB_22 -0.0351034000
_diffrn_orient_matrix_UB_23 -0.0131218000
_diffrn_orient_matrix_UB_31 0.0616652000
_diffrn_orient_matrix_UB_32 -0.0161037000
_diffrn_orient_matrix_UB_33 0.0110479000
_diffrn_radiation_monochromator mirror
_diffrn_radiation_type 'Mo K\a'
_diffrn_radiation_wavelength 0.7107
_diffrn_reflns_av_R_equivalents 0.0323
_diffrn_reflns_av_unetI/netI 0.0388
_diffrn_reflns_limit_h_max 13
_diffrn_reflns_limit_h_min -9
_diffrn_reflns_limit_k_max 21
_diffrn_reflns_limit_k_min -22
_diffrn_reflns_limit_l_max 18
_diffrn_reflns_limit_l_min -17
_diffrn_reflns_number 16447
_diffrn_reflns_theta_full 26.37
_diffrn_reflns_theta_max 26.37
_diffrn_reflns_theta_min 3.21
_diffrn_source 'SuperNova (Mo) x-ray Source'
_exptl_absorpt_coefficient_mu 0.763
_exptl_absorpt_correction_T_max 1.00000
_exptl_absorpt_correction_T_min 0.81535
_exptl_absorpt_correction_type multi-scan
_exptl_absorpt_process_details
;
CrysAlisPro, Agilent Technologies,
Version 1.171.35.21 (release 20-01-2012 CrysAlis171 .NET)
(compiled Jan 23 2012,18:06:46)
empirical absorption correction using spherical harmonics,
 implemented in SCALE3 ABSPACK scaling algorithm.
;
_exptl_crystal_density_diffrn 1.378
_exptl_crystal_F_000 1113
_exptl_crystal_size_max 0.33
_exptl_crystal_size_mid 0.21
_exptl_crystal_size_min 0.12
_refine_diff_density_max 0.556
_refine_diff_density_min -0.390
_refine_diff_density_rms 0.058
_refine_ls_extinction_method none
_refine_ls_goodness_of_fit_ref 1.044
_refine_ls_hydrogen_treatment mixed
_refine_ls_matrix_type full
_refine_ls_number_parameters 328
_refine_ls_number_reflns 5614
_refine_ls_number_restraints 0
_refine_ls_restrained_S_all 1.044
_refine_ls_R_factor_all 0.0452
_refine_ls_R_factor_gt 0.0318
_refine_ls_shift/su_max 0.003
_refine_ls_shift/su_mean 0.000
_refine_ls_structure_factor_coef Fsqd
_refine_ls_weighting_details 'calc w=1/[\s^2^(Fo^2^)+(0.0333P)^2^+0.3247P] where P=(Fo^2^+2Fc^2^)/3'
_refine_ls_weighting_scheme calc
_refine_ls_wR_factor_gt 0.0706
_refine_ls_wR_factor_ref 0.0762
_reflns_number_gt 4506
_reflns_number_total 5614
_reflns_threshold_expression >2sigma(I)
_cod_data_source_file ic401362s_si_001_9.cif
_cod_data_source_block 941660
_cod_original_cell_volume 2753.68(16)
_cod_database_code 4336547
_chemical_oxdiff_formula 'C N H Ru Cl S'
_reflns_odcompleteness_completeness 99.82
_reflns_odcompleteness_iscentric 1
_reflns_odcompleteness_theta 29.51

loop_
_space_group_symop_id
_space_group_symop_operation_xyz
1 'x, y, z'
2 '-x+1/2, y+1/2, -z+1/2'
3 '-x, -y, -z'
4 'x-1/2, -y-1/2, z-1/2'

loop_
_atom_site_label
_atom_site_type_symbol
_atom_site_fract_x
_atom_site_fract_y
_atom_site_fract_z
_atom_site_U_iso_or_equiv
_atom_site_adp_type
_atom_site_occupancy
_atom_site_symmetry_multiplicity
_atom_site_calc_flag
_atom_site_refinement_flags
Ru1 Ru 0.695157(18) 0.070458(11) 0.204594(12) 0.03100(8) Uani 1 1 d .
Cl1 Cl 0.46326(7) 0.08710(4) 0.20200(5) 0.05416(19) Uani 1 1 d .
S1 S 0.65617(7) 0.01465(4) 0.06052(4) 0.04029(16) Uani 1 1 d .
N1 N 0.6269(2) 0.08279(11) -0.09845(13) 0.0391(5) Uani 1 1 d .
H1 H 0.6000 0.0393 -0.1144 0.047 Uiso 1 1 calc R
N2 N 0.66276(19) 0.16133(11) 0.02543(13) 0.0370(5) Uani 1 1 d .
N3 N 0.68299(18) 0.16699(11) 0.12190(12) 0.0330(5) Uani 1 1 d .
C1 C 0.6128(3) 0.10286(19) -0.25938(19) 0.0598(8) Uani 1 1 d .
H1A H 0.5815 0.0550 -0.2674 0.072 Uiso 1 1 calc R
C2 C 0.6303(4) 0.1459(2) -0.3347(2) 0.0853(12) Uani 1 1 d .
H2 H 0.6102 0.1266 -0.3934 0.102 Uiso 1 1 calc R
C3 C 0.6763(4) 0.2160(2) -0.3252(2) 0.0850(12) Uani 1 1 d .
H3 H 0.6889 0.2440 -0.3767 0.102 Uiso 1 1 calc R
C4 C 0.7037(3) 0.2446(2) -0.2392(2) 0.0720(10) Uani 1 1 d .
H4 H 0.7347 0.2926 -0.2321 0.086 Uiso 1 1 calc R
C5 C 0.6858(3) 0.20260(17) -0.16205(19) 0.0558(8) Uani 1 1 d .
H5 H 0.7034 0.2229 -0.1037 0.067 Uiso 1 1 calc R
C6 C 0.6422(2) 0.13114(16) -0.17181(16) 0.0404(6) Uani 1 1 d .
C7 C 0.6481(2) 0.09425(14) -0.00561(16) 0.0344(6) Uani 1 1 d .
C8 C 0.6876(2) 0.23513(14) 0.14894(16) 0.0344(6) Uani 1 1 d .
C9 C 0.6764(3) 0.29800(15) 0.08250(18) 0.0470(7) Uani 1 1 d .
C10 C 0.7755(4) 0.31639(19) 0.0317(2) 0.0691(10) Uani 1 1 d .
H10 H 0.8519 0.2895 0.0382 0.083 Uiso 1 1 calc R
C11 C 0.7609(5) 0.3758(3) -0.0297(3) 0.0995(15) Uani 1 1 d .
H11 H 0.8272 0.3881 -0.0646 0.119 Uiso 1 1 calc R
C12 C 0.6498(7) 0.4152(2) -0.0384(3) 0.114(2) Uani 1 1 d .
H12 H 0.6402 0.4543 -0.0797 0.137 Uiso 1 1 calc R
C13 C 0.5535(5) 0.3986(2) 0.0120(3) 0.1031(17) Uani 1 1 d .
H13 H 0.4783 0.4265 0.0056 0.124 Uiso 1 1 calc R
C14 C 0.5653(3) 0.33980(17) 0.0737(2) 0.0673(9) Uani 1 1 d .
H14 H 0.4985 0.3288 0.1088 0.081 Uiso 1 1 calc R
C15 C 0.7006(2) 0.25660(14) 0.24852(16) 0.0374(6) Uani 1 1 d .
C16 C 0.8170(3) 0.28568(15) 0.28842(17) 0.0412(6) Uani 1 1 d .
H16 H 0.8866 0.2896 0.2539 0.049 Uiso 1 1 calc R
C17 C 0.8294(3) 0.30864(16) 0.37864(18) 0.0528(7) Uani 1 1 d .
H17 H 0.9086 0.3255 0.4058 0.063 Uiso 1 1 calc R
C18 C 0.7258(3) 0.30677(17) 0.4285(2) 0.0608(9) Uani 1 1 d .
H18 H 0.7340 0.3233 0.4890 0.073 Uiso 1 1 calc R
C19 C 0.6094(3) 0.28043(18) 0.3891(2) 0.0614(9) Uani 1 1 d .
H19 H 0.5389 0.2797 0.4229 0.074 Uiso 1 1 calc R
C20 C 0.5959(3) 0.25481(16) 0.29915(19) 0.0499(7) Uani 1 1 d .
H20 H 0.5171 0.2366 0.2731 0.060 Uiso 1 1 calc R
C21 C 0.6093(4) 0.0539(2) 0.4216(2) 0.0758(11) Uani 1 1 d .
H21A H 0.5881 0.1050 0.4284 0.114 Uiso 1 1 calc R
H21B H 0.6412 0.0340 0.4804 0.114 Uiso 1 1 calc R
H21C H 0.5336 0.0273 0.3976 0.114 Uiso 1 1 calc R
C22 C 0.7112(3) 0.04674(18) 0.35652(17) 0.0483(7) Uani 1 1 d .
C23 C 0.7217(3) -0.01931(15) 0.30606(17) 0.0452(7) Uani 1 1 d .
H23 H 0.6673 -0.0588 0.3145 0.054 Uiso 1 1 calc R
C24 C 0.8138(3) -0.02530(15) 0.24348(17) 0.0437(7) Uani 1 1 d .
H24 H 0.8210 -0.0697 0.2126 0.052 Uiso 1 1 calc R
C25 C 0.8968(2) 0.03435(16) 0.22548(18) 0.0437(6) Uani 1 1 d .
C26 C 0.8818(2) 0.10024(16) 0.27499(18) 0.0444(7) Uani 1 1 d .
H26 H 0.9310 0.1412 0.2631 0.053 Uiso 1 1 calc R
C27 C 0.7933(3) 0.10558(16) 0.34262(17) 0.0466(7) Uani 1 1 d .
H27 H 0.7902 0.1483 0.3775 0.056 Uiso 1 1 calc R
C28 C 0.9922(3) 0.0245(2) 0.1556(2) 0.0723(10) Uani 1 1 d .
H28 H 0.9500 -0.0096 0.1099 0.087 Uiso 1 1 calc R
C29 C 1.1053(5) -0.0134(5) 0.1935(4) 0.203(4) Uani 1 1 d .
H29A H 1.1483 0.0153 0.2427 0.305 Uiso 1 1 calc R
H29B H 1.1620 -0.0204 0.1467 0.305 Uiso 1 1 calc R
H29C H 1.0818 -0.0605 0.2166 0.305 Uiso 1 1 calc R
C30 C 1.0154(4) 0.0939(2) 0.1022(3) 0.0975(14) Uani 1 1 d .
H30A H 0.9347 0.1123 0.0735 0.146 Uiso 1 1 calc R
H30B H 1.0712 0.0829 0.0559 0.146 Uiso 1 1 calc R
H30C H 1.0550 0.1306 0.1433 0.146 Uiso 1 1 calc R

loop_
_atom_site_aniso_label
_atom_site_aniso_U_11
_atom_site_aniso_U_22
_atom_site_aniso_U_33
_atom_site_aniso_U_23
_atom_site_aniso_U_13
_atom_site_aniso_U_12
Ru1 0.03637(12) 0.02687(12) 0.02953(12) 0.00201(8) 0.00240(8) 0.00236(9)
Cl1 0.0390(4) 0.0488(5) 0.0752(5) 0.0013(4) 0.0087(3) 0.0013(3)
S1 0.0576(4) 0.0277(3) 0.0336(3) 0.0002(3) -0.0042(3) -0.0014(3)
N1 0.0532(13) 0.0335(13) 0.0296(11) -0.0017(9) -0.0003(9) -0.0053(10)
N2 0.0501(13) 0.0323(12) 0.0279(11) 0.0014(9) 0.0010(9) -0.0006(10)
N3 0.0363(11) 0.0317(12) 0.0303(11) 0.0019(9) 0.0001(8) 0.0004(9)
C1 0.086(2) 0.055(2) 0.0383(16) -0.0031(14) 0.0041(14) 0.0023(18)
C2 0.147(4) 0.077(3) 0.0317(17) 0.0035(17) 0.0112(19) 0.013(3)
C3 0.140(4) 0.074(3) 0.045(2) 0.0234(19) 0.027(2) 0.002(3)
C4 0.103(3) 0.056(2) 0.058(2) 0.0177(17) 0.0158(18) -0.011(2)
C5 0.075(2) 0.0494(19) 0.0428(16) 0.0049(14) 0.0040(14) -0.0101(17)
C6 0.0433(15) 0.0444(17) 0.0330(14) 0.0043(12) 0.0024(10) 0.0052(13)
C7 0.0370(14) 0.0352(15) 0.0306(13) 0.0011(10) 0.0013(10) 0.0007(12)
C8 0.0381(14) 0.0273(13) 0.0367(13) 0.0002(10) -0.0014(10) -0.0007(11)
C9 0.0693(19) 0.0275(14) 0.0400(15) -0.0011(11) -0.0129(13) -0.0061(14)
C10 0.100(3) 0.051(2) 0.0559(19) 0.0078(16) 0.0068(18) -0.026(2)
C11 0.164(5) 0.069(3) 0.063(2) 0.009(2) 0.000(3) -0.061(3)
C12 0.203(6) 0.050(3) 0.075(3) 0.020(2) -0.048(4) -0.033(3)
C13 0.148(4) 0.049(2) 0.095(3) 0.004(2) -0.066(3) 0.012(3)
C14 0.087(2) 0.0402(19) 0.068(2) -0.0013(16) -0.0231(17) 0.0075(18)
C15 0.0521(16) 0.0232(13) 0.0370(14) -0.0008(10) 0.0052(11) 0.0033(12)
C16 0.0497(16) 0.0361(16) 0.0382(15) -0.0030(11) 0.0070(11) -0.0080(13)
C17 0.070(2) 0.0429(18) 0.0440(17) -0.0052(13) 0.0013(14) -0.0131(15)
C18 0.097(3) 0.0467(19) 0.0407(17) -0.0054(14) 0.0184(16) -0.0056(18)
C19 0.078(2) 0.055(2) 0.057(2) -0.0043(16) 0.0340(17) 0.0024(18)
C20 0.0506(17) 0.0427(18) 0.0577(18) -0.0023(14) 0.0115(13) -0.0009(14)
C21 0.103(3) 0.081(3) 0.0486(19) 0.0079(17) 0.0328(18) 0.017(2)
C22 0.0610(18) 0.0550(19) 0.0293(14) 0.0068(12) 0.0070(12) 0.0106(16)
C23 0.0633(18) 0.0328(15) 0.0391(15) 0.0107(12) 0.0034(12) 0.0033(14)
C24 0.0584(17) 0.0330(15) 0.0382(15) 0.0014(11) -0.0013(12) 0.0155(14)
C25 0.0425(15) 0.0422(17) 0.0454(16) -0.0002(13) -0.0005(11) 0.0101(13)
C26 0.0409(15) 0.0403(16) 0.0494(16) 0.0007(13) -0.0085(12) 0.0004(13)
C27 0.0628(18) 0.0430(17) 0.0318(14) -0.0060(12) -0.0055(12) 0.0107(15)
C28 0.060(2) 0.083(3) 0.078(2) 0.002(2) 0.0255(17) 0.018(2)
C29 0.123(4) 0.297(10) 0.205(7) 0.077(6) 0.088(4) 0.136(6)
C30 0.100(3) 0.103(4) 0.100(3) -0.002(3) 0.056(3) -0.018(3)

loop_
_atom_type_symbol
_atom_type_description
_atom_type_scat_dispersion_real
_atom_type_scat_dispersion_imag
_atom_type_scat_source
C C 0.0033 0.0016 'International Tables Vol C Tables 4.2.6.8 and 6.1.1.4'
Cl Cl 0.1484 0.1585 'International Tables Vol C Tables 4.2.6.8 and 6.1.1.4'
N N 0.0061 0.0033 'International Tables Vol C Tables 4.2.6.8 and 6.1.1.4'
Ru Ru -1.2594 0.8363 'International Tables Vol C Tables 4.2.6.8 and 6.1.1.4'
S S 0.1246 0.1234 'International Tables Vol C Tables 4.2.6.8 and 6.1.1.4'
H H 0.0000 0.0000 'International Tables Vol C Tables 4.2.6.8 and 6.1.1.4'

loop_
_geom_angle_atom_site_label_1
_geom_angle_atom_site_label_2
_geom_angle_atom_site_label_3
_geom_angle
S1 Ru1 Cl1 87.81(3)
N3 Ru1 Cl1 83.67(5)
N3 Ru1 S1 81.27(5)
N3 Ru1 C22 135.50(10)
N3 Ru1 C23 171.68(9)
N3 Ru1 C24 143.67(9)
N3 Ru1 C25 108.89(9)
N3 Ru1 C26 93.56(9)
N3 Ru1 C27 105.76(9)
C22 Ru1 Cl1 90.51(8)
C22 Ru1 S1 142.74(9)
C22 Ru1 C27 36.06(10)
C23 Ru1 Cl1 98.98(8)
C23 Ru1 S1 106.64(7)
C23 Ru1 C22 37.08(10)
C23 Ru1 C27 65.92(10)
C24 Ru1 Cl1 129.85(8)
C24 Ru1 S1 86.00(7)
C24 Ru1 C22 66.94(10)
C24 Ru1 C23 37.33(10)
C24 Ru1 C25 38.17(10)
C24 Ru1 C26 67.49(10)
C24 Ru1 C27 78.41(10)
C25 Ru1 Cl1 167.45(8)
C25 Ru1 S1 93.98(7)
C25 Ru1 C22 80.54(10)
C25 Ru1 C23 68.60(11)
C25 Ru1 C27 67.80(10)
C26 Ru1 Cl1 144.69(8)
C26 Ru1 S1 126.69(8)
C26 Ru1 C22 67.06(11)
C26 Ru1 C23 79.70(11)
C26 Ru1 C25 37.79(10)
C26 Ru1 C27 37.52(10)
C27 Ru1 Cl1 109.56(7)
C27 Ru1 S1 161.68(7)
C7 S1 Ru1 97.87(8)
C6 N1 H1 115.0
C7 N1 H1 115.0
C7 N1 C6 130.0(2)
C7 N2 N3 114.7(2)
N2 N3 Ru1 120.31(15)
C8 N3 Ru1 127.81(16)
C8 N3 N2 111.8(2)
C2 C1 H1A 120.1
C2 C1 C6 119.7(3)
C6 C1 H1A 120.1
C1 C2 H2 119.3
C3 C2 C1 121.4(3)
C3 C2 H2 119.3
C2 C3 H3 120.4
C2 C3 C4 119.2(3)
C4 C3 H3 120.4
C3 C4 H4 119.7
C3 C4 C5 120.6(3)
C5 C4 H4 119.7
C4 C5 H5 119.9
C6 C5 C4 120.2(3)
C6 C5 H5 119.9
C1 C6 N1 116.3(3)
C5 C6 N1 124.8(2)
C5 C6 C1 118.9(3)
N1 C7 S1 114.88(19)
N2 C7 S1 125.85(18)
N2 C7 N1 119.3(2)
N3 C8 C9 122.0(2)
N3 C8 C15 122.7(2)
C9 C8 C15 115.3(2)
C10 C9 C8 121.6(3)
C10 C9 C14 119.3(3)
C14 C9 C8 119.1(3)
C9 C10 H10 120.2
C9 C10 C11 119.7(4)
C11 C10 H10 120.2
C10 C11 H11 120.0
C12 C11 C10 119.9(4)
C12 C11 H11 120.0
C11 C12 H12 119.6
C13 C12 C11 120.8(4)
C13 C12 H12 119.6
C12 C13 H13 119.7
C12 C13 C14 120.5(5)
C14 C13 H13 119.7
C9 C14 C13 119.7(4)
C9 C14 H14 120.1
C13 C14 H14 120.1
C16 C15 C8 119.4(2)
C20 C15 C8 121.2(2)
C20 C15 C16 119.1(2)
C15 C16 H16 119.8
C17 C16 C15 120.4(3)
C17 C16 H16 119.8
C16 C17 H17 119.8
C18 C17 C16 120.3(3)
C18 C17 H17 119.8
C17 C18 H18 120.1
C17 C18 C19 119.8(3)
C19 C18 H18 120.1
C18 C19 H19 119.6
C18 C19 C20 120.8(3)
C20 C19 H19 119.6
C15 C20 C19 119.5(3)
C15 C20 H20 120.2
C19 C20 H20 120.2
H21A C21 H21B 109.5
H21A C21 H21C 109.5
H21B C21 H21C 109.5
C22 C21 H21A 109.5
C22 C21 H21B 109.5
C22 C21 H21C 109.5
C21 C22 Ru1 128.6(2)
C23 C22 Ru1 69.44(14)
C23 C22 C21 120.1(3)
C27 C22 Ru1 72.13(15)
C27 C22 C21 120.7(3)
C27 C22 C23 119.2(3)
Ru1 C23 H23 128.6
C22 C23 Ru1 73.49(15)
C22 C23 H23 119.9
C24 C23 Ru1 70.24(15)
C24 C23 C22 120.2(3)
C24 C23 H23 119.9
Ru1 C24 H24 129.6
C23 C24 Ru1 72.43(15)
C23 C24 H24 118.9
C23 C24 C25 122.3(3)
C25 C24 Ru1 71.74(15)
C25 C24 H24 118.9
C24 C25 Ru1 70.09(14)
C24 C25 C28 119.4(3)
C26 C25 Ru1 70.28(14)
C26 C25 C24 116.3(2)
C26 C25 C28 124.3(3)
C28 C25 Ru1 129.2(2)
Ru1 C26 H26 126.5
C25 C26 Ru1 71.93(15)
C25 C26 H26 119.1
C25 C26 C27 121.9(3)
C27 C26 Ru1 74.47(15)
C27 C26 H26 119.1
Ru1 C27 H27 133.4
C22 C27 Ru1 71.81(15)
C22 C27 C26 120.1(3)
C22 C27 H27 120.0
C26 C27 Ru1 68.01(14)
C26 C27 H27 120.0
C25 C28 H28 104.8
C25 C28 C30 113.8(3)
C29 C28 C25 111.8(3)
C29 C28 H28 104.8
C29 C28 C30 115.5(4)
C30 C28 H28 104.8
C28 C29 H29A 109.5
C28 C29 H29B 109.5
C28 C29 H29C 109.5
H29A C29 H29B 109.5
H29A C29 H29C 109.5
H29B C29 H29C 109.5
C28 C30 H30A 109.5
C28 C30 H30B 109.5
C28 C30 H30C 109.5
H30A C30 H30B 109.5
H30A C30 H30C 109.5
H30B C30 H30C 109.5

loop_
_geom_bond_atom_site_label_1
_geom_bond_atom_site_label_2
_geom_bond_distance
Ru1 Cl1 2.4351(7)
Ru1 S1 2.3356(6)
Ru1 N3 2.1240(19)
Ru1 C22 2.254(2)
Ru1 C23 2.201(3)
Ru1 C24 2.173(3)
Ru1 C25 2.194(3)
Ru1 C26 2.173(3)
Ru1 C27 2.258(2)
S1 C7 1.735(3)
N1 H1 0.8600
N1 C6 1.408(3)
N1 C7 1.370(3)
N2 N3 1.409(3)
N2 C7 1.302(3)
N3 C8 1.297(3)
C1 H1A 0.9300
C1 C2 1.379(4)
C1 C6 1.384(4)
C2 H2 0.9300
C2 C3 1.359(5)
C3 H3 0.9300
C3 C4 1.363(5)
C4 H4 0.9300
C4 C5 1.391(4)
C5 H5 0.9300
C5 C6 1.376(4)
C8 C9 1.495(3)
C8 C15 1.501(3)
C9 C10 1.377(4)
C9 C14 1.380(4)
C10 H10 0.9300
C10 C11 1.401(5)
C11 H11 0.9300
C11 C12 1.357(7)
C12 H12 0.9300
C12 C13 1.341(7)
C13 H13 0.9300
C13 C14 1.394(5)
C14 H14 0.9300
C15 C16 1.394(3)
C15 C20 1.384(3)
C16 H16 0.9300
C16 C17 1.378(3)
C17 H17 0.9300
C17 C18 1.368(4)
C18 H18 0.9300
C18 C19 1.374(4)
C19 H19 0.9300
C19 C20 1.389(4)
C20 H20 0.9300
C21 H21A 0.9600
C21 H21B 0.9600
C21 H21C 0.9600
C21 C22 1.507(4)
C22 C23 1.417(4)
C22 C27 1.396(4)
C23 H23 0.9300
C23 C24 1.400(4)
C24 H24 0.9300
C24 C25 1.428(4)
C25 C26 1.414(4)
C25 C28 1.512(4)
C26 H26 0.9300
C26 C27 1.427(4)
C27 H27 0.9300
C28 H28 0.9800
C28 C29 1.426(5)
C28 C30 1.515(5)
C29 H29A 0.9600
C29 H29B 0.9600
C29 H29C 0.9600
C30 H30A 0.9600
C30 H30B 0.9600
C30 H30C 0.9600

loop_
_geom_torsion_atom_site_label_1
_geom_torsion_atom_site_label_2
_geom_torsion_atom_site_label_3
_geom_torsion_atom_site_label_4
_geom_torsion
Ru1 S1 C7 N1 179.27(17)
Ru1 S1 C7 N2 0.6(2)
Ru1 N3 C8 C9 -179.40(18)
Ru1 N3 C8 C15 -1.1(3)
Ru1 C22 C23 C24 54.5(2)
Ru1 C22 C27 C26 -49.8(2)
Ru1 C23 C24 C25 53.9(2)
Ru1 C24 C25 C26 54.6(2)
Ru1 C24 C25 C28 -124.5(3)
Ru1 C25 C26 C27 57.7(2)
Ru1 C25 C28 C29 -168.6(4)
Ru1 C25 C28 C30 58.4(4)
Ru1 C26 C27 C22 51.5(2)
Cl1 Ru1 S1 C7 84.45(8)
Cl1 Ru1 N3 N2 -90.39(16)
Cl1 Ru1 N3 C8 87.0(2)
Cl1 Ru1 C22 C21 -8.4(3)
Cl1 Ru1 C22 C23 104.30(16)
Cl1 Ru1 C22 C27 -123.82(16)
Cl1 Ru1 C23 C22 -78.81(17)
Cl1 Ru1 C23 C24 149.60(15)
Cl1 Ru1 C24 C23 -40.62(19)
Cl1 Ru1 C24 C25 -174.59(12)
Cl1 Ru1 C25 C24 19.4(4)
Cl1 Ru1 C25 C26 -109.6(3)
Cl1 Ru1 C25 C28 131.7(3)
Cl1 Ru1 C26 C25 159.25(13)
Cl1 Ru1 C26 C27 27.4(2)
Cl1 Ru1 C27 C22 61.85(18)
Cl1 Ru1 C27 C26 -163.60(14)
S1 Ru1 N3 N2 -1.65(15)
S1 Ru1 N3 C8 175.7(2)
S1 Ru1 C22 C21 -95.4(3)
S1 Ru1 C22 C23 17.2(2)
S1 Ru1 C22 C27 149.13(14)
S1 Ru1 C23 C22 -169.20(15)
S1 Ru1 C23 C24 59.21(16)
S1 Ru1 C24 C23 -124.40(16)
S1 Ru1 C24 C25 101.62(14)
S1 Ru1 C25 C24 -78.38(14)
S1 Ru1 C25 C26 152.59(16)
S1 Ru1 C25 C28 33.9(3)
S1 Ru1 C26 C25 -34.9(2)
S1 Ru1 C26 C27 -166.78(13)
S1 Ru1 C27 C22 -98.9(3)
S1 Ru1 C27 C26 35.7(3)
N2 N3 C8 C9 -1.8(3)
N2 N3 C8 C15 176.4(2)
N3 Ru1 S1 C7 0.53(9)
N3 Ru1 C22 C21 73.1(3)
N3 Ru1 C22 C23 -174.23(14)
N3 Ru1 C22 C27 -42.3(2)
N3 Ru1 C23 C22 29.1(7)
N3 Ru1 C23 C24 -102.5(6)
N3 Ru1 C24 C23 166.20(15)
N3 Ru1 C24 C25 32.2(2)
N3 Ru1 C25 C24 -160.50(14)
N3 Ru1 C25 C26 70.47(17)
N3 Ru1 C25 C28 -48.2(3)
N3 Ru1 C26 C25 -116.69(17)
N3 Ru1 C26 C27 111.47(16)
N3 Ru1 C27 C22 150.62(16)
N3 Ru1 C27 C26 -74.82(17)
N3 N2 C7 S1 -1.9(3)
N3 N2 C7 N1 179.5(2)
N3 C8 C9 C10 -73.4(3)
N3 C8 C9 C14 108.4(3)
N3 C8 C15 C16 107.9(3)
N3 C8 C15 C20 -78.4(3)
C1 C2 C3 C4 -1.1(7)
C2 C1 C6 N1 -177.4(3)
C2 C1 C6 C5 1.4(5)
C2 C3 C4 C5 0.4(6)
C3 C4 C5 C6 1.1(5)
C4 C5 C6 N1 176.7(3)
C4 C5 C6 C1 -2.0(5)
C6 N1 C7 S1 -164.6(2)
C6 N1 C7 N2 14.1(4)
C6 C1 C2 C3 0.2(6)
C7 N1 C6 C1 179.8(3)
C7 N1 C6 C5 1.1(4)
C7 N2 N3 Ru1 2.4(3)
C7 N2 N3 C8 -175.4(2)
C8 C9 C10 C11 -180.0(3)
C8 C9 C14 C13 -180.0(3)
C8 C15 C16 C17 177.3(2)
C8 C15 C20 C19 -175.1(3)
C9 C8 C15 C16 -73.7(3)
C9 C8 C15 C20 99.9(3)
C9 C10 C11 C12 0.6(6)
C10 C9 C14 C13 1.7(4)
C10 C11 C12 C13 0.6(7)
C11 C12 C13 C14 -0.6(7)
C12 C13 C14 C9 -0.6(6)
C14 C9 C10 C11 -1.7(5)
C15 C8 C9 C10 108.3(3)
C15 C8 C9 C14 -70.0(3)
C15 C16 C17 C18 -3.5(4)
C16 C15 C20 C19 -1.4(4)
C16 C17 C18 C19 1.4(5)
C17 C18 C19 C20 0.7(5)
C18 C19 C20 C15 -0.7(5)
C20 C15 C16 C17 3.5(4)
C21 C22 C23 Ru1 123.5(3)
C21 C22 C23 C24 178.1(3)
C21 C22 C27 Ru1 -124.8(3)
C21 C22 C27 C26 -174.6(3)
C22 Ru1 S1 C7 172.41(14)
C22 Ru1 N3 N2 -174.65(16)
C22 Ru1 N3 C8 2.7(3)
C22 Ru1 C23 C24 -131.6(3)
C22 Ru1 C24 C23 29.35(16)
C22 Ru1 C24 C25 -104.63(17)
C22 Ru1 C25 C24 64.49(16)
C22 Ru1 C25 C26 -64.54(18)
C22 Ru1 C25 C28 176.8(3)
C22 Ru1 C26 C25 104.75(19)
C22 Ru1 C26 C27 -27.09(16)
C22 Ru1 C27 C26 134.6(3)
C22 C23 C24 Ru1 -56.1(2)
C22 C23 C24 C25 -2.1(4)
C23 Ru1 S1 C7 -176.84(11)
C23 Ru1 N3 N2 160.6(6)
C23 Ru1 N3 C8 -22.0(7)
C23 Ru1 C22 C21 -112.7(4)
C23 Ru1 C22 C27 131.9(3)
C23 Ru1 C24 C25 -134.0(2)
C23 Ru1 C25 C24 27.95(15)
C23 Ru1 C25 C26 -101.08(18)
C23 Ru1 C25 C28 140.2(3)
C23 Ru1 C26 C25 68.23(17)
C23 Ru1 C26 C27 -63.61(17)
C23 Ru1 C27 C22 -29.45(17)
C23 Ru1 C27 C26 105.11(18)
C23 C22 C27 Ru1 53.0(2)
C23 C22 C27 C26 3.2(4)
C23 C24 C25 Ru1 -54.2(2)
C23 C24 C25 C26 0.4(4)
C23 C24 C25 C28 -178.8(3)
C24 Ru1 S1 C7 -145.35(11)
C24 Ru1 N3 N2 69.2(2)
C24 Ru1 N3 C8 -113.4(2)
C24 Ru1 C22 C21 -142.2(3)
C24 Ru1 C22 C23 -29.54(16)
C24 Ru1 C22 C27 102.35(18)
C24 Ru1 C23 C22 131.6(3)
C24 Ru1 C25 C26 -129.0(2)
C24 Ru1 C25 C28 112.3(3)
C24 Ru1 C26 C25 31.31(16)
C24 Ru1 C26 C27 -100.53(18)
C24 Ru1 C27 C22 -66.56(18)
C24 Ru1 C27 C26 67.99(17)
C24 C25 C26 Ru1 -54.5(2)
C24 C25 C26 C27 3.2(4)
C24 C25 C28 C29 -81.1(5)
C24 C25 C28 C30 145.9(3)
C25 Ru1 S1 C7 -107.99(11)
C25 Ru1 N3 N2 89.59(17)
C25 Ru1 N3 C8 -93.0(2)
C25 Ru1 C22 C21 -179.5(3)
C25 Ru1 C22 C23 -66.85(18)
C25 Ru1 C22 C27 65.03(18)
C25 Ru1 C23 C22 103.05(19)
C25 Ru1 C23 C24 -28.53(16)
C25 Ru1 C24 C23 134.0(2)
C25 Ru1 C26 C27 -131.8(3)
C25 Ru1 C27 C22 -105.01(19)
C25 Ru1 C27 C26 29.54(17)
C25 C26 C27 Ru1 -56.5(2)
C25 C26 C27 C22 -5.0(4)
C26 Ru1 S1 C7 -87.40(13)
C26 Ru1 N3 N2 124.95(17)
C26 Ru1 N3 C8 -57.7(2)
C26 Ru1 C22 C21 143.6(3)
C26 Ru1 C22 C23 -103.78(19)
C26 Ru1 C22 C27 28.11(16)
C26 Ru1 C23 C22 65.38(18)
C26 Ru1 C23 C24 -66.21(17)
C26 Ru1 C24 C23 102.96(18)
C26 Ru1 C24 C25 -31.01(15)
C26 Ru1 C25 C24 129.0(2)
C26 Ru1 C25 C28 -118.7(4)
C26 Ru1 C27 C22 -134.6(3)
C26 C25 C28 C29 99.8(5)
C26 C25 C28 C30 -33.2(4)
C27 Ru1 S1 C7 -113.7(3)
C27 Ru1 N3 N2 161.02(16)
C27 Ru1 N3 C8 -21.6(2)
C27 Ru1 C22 C21 115.4(4)
C27 Ru1 C22 C23 -131.9(3)
C27 Ru1 C23 C22 28.68(16)
C27 Ru1 C23 C24 -102.90(18)
C27 Ru1 C24 C23 65.29(17)
C27 Ru1 C24 C25 -68.69(16)
C27 Ru1 C25 C24 99.69(17)
C27 Ru1 C25 C26 -29.35(16)
C27 Ru1 C25 C28 -148.0(3)
C27 Ru1 C26 C25 131.8(3)
C27 C22 C23 Ru1 -54.2(2)
C27 C22 C23 C24 0.3(4)
C28 C25 C26 Ru1 124.6(3)
C28 C25 C26 C27 -177.7(3)
